data_8103746
loop_
_publ_author_name
'Fleck, M.'
'Kolitsch, U.'
'Hertweck, B.'
'Wohlschlaeger, A.'
'Giester, G.'
'Prem, M.'
'Wildner, M.'

_publ_section_title
;
 Crystal structures of the double salt dihydrates K2 Cd (Se O4)2 * 2(H2
 O), K2 Mn (S O4)2 * 2(H2 O), (N H4)2 Cu (Se O4)2 * 2(H2 O) andK Fe H (S
 O4)2 * 2(H2 O)
;
_journal_name_full 'Zeitschrift fuer Kristallographie (149,1979-)'
_journal_page_first 242
_journal_page_last 248
_journal_volume 217
_journal_year 2002
_chemical_formula_sum 'Cd H4 K2 O10 Se2'
_chemical_name_systematic 'K2 Cd (Se O4)2 (H2 O)2'
_space_group_IT_number 2
_symmetry_space_group_name_Hall '-P 1'
_symmetry_space_group_name_H-M 'P -1'
_cell_angle_alpha 72.17
_cell_angle_beta 74.55
_cell_angle_gamma 70.13
_cell_formula_units_Z 2
_cell_length_a 6.625
_cell_length_b 7.542
_cell_length_c 11.349
_cell_volume 499.273
_citation_journal_id_ASTM ZEKRDZ
_cod_data_source_file Fleck_ZEKRDZ_2002_1053.cif
_cod_data_source_block H4Cd1K2O10Se2
_cod_original_cell_volume 499.2726
_cod_original_formula_sum 'H4 Cd1 K2 O10 Se2'
_cod_database_code 8103746

loop_
_symmetry_equiv_pos_as_xyz
x,y,z
-x,-y,-z

loop_
_atom_site_label
_atom_site_type_symbol
_atom_site_fract_x
_atom_site_fract_y
_atom_site_fract_z
_atom_site_occupancy
_atom_site_U_iso_or_equiv
K1 K+1 0.20108 0.25297 0.59902 1 0.0
H3 H+1 0.337 0.34 0.285 1 0.0
O3 O-2 0.1822 0.0949 0.05214 1 0.0
K2 K+1 0.27096 0.73301 0.9212 1 0.0
Cd1 Cd+2 0.248455 0.02676 0.250868 1 0.0
H2 H+1 0.326 0.689 0.212 1 0.0
Se2 Se+6 0.25919 0.76992 0.575245 1 0.0
O4 O-2 0.38 0.0933 0.8161 1 0.0
O10 O-2 0.3009 0.3176 0.22522 1 0.0
O5 O-2 0.1215 0.652 0.5458 1 0.0
O9 O-2 0.2336 0.7183 0.27292 1 0.0
O6 O-2 0.49 0.6274 0.61582 1 0.0
O1 O-2 0.0482 0.3947 0.8685 1 0.0
O2 O-2 0.4353 0.336 0.92817 1 0.0
H1 H+1 0.3 0.65 0.331 1 0.0
O7 O-2 0.3176 0.9389 0.45047 1 0.0
H4 H+1 0.188 0.4 0.215 1 0.0
Se1 Se+6 0.26212 0.23373 0.916624 1 0.0
O8 O-2 0.1209 0.8798 0.68971 1 0.0
